data_4022224
loop_
_publ_author_name
'Barbara Zaleska'
'Tomasz Bazanek'
'Robert Socha'
'Marcin Karelus'
'Jacek Grochowski'
'Pawe\/l Serda'

_publ_contact_author_address
;
Department of Organic Chemistry
Jagiellonian University
Ingardena 3
30-060 Krakow
Poland
;
_publ_contact_author_email zaleska@chemia.uj.edu.pl
_publ_contact_author_fax '48 12 6340515'
_publ_contact_author_name 'Zaleska, Barbara'
_publ_contact_author_phone '48 12 6336377'
_publ_section_title
;
 Synthesis of Zwitterionic Compounds: Fully Saturated Pyrimidinylium
 and 1,3-Diazepinylium Derivatives via the Novel Rearrangement
 of 3-Oxobutanoic Acid Thioanilide Derivatives
;
_journal_name_full 'Journal of Organic Chemistry'
_journal_page_first 4526
_journal_page_last 4529
_journal_paper_doi 10.1021/jo025602a
_journal_volume 67
_journal_year 2002
_chemical_compound_source 'synthesis as described'
_chemical_formula_moiety 'C13 H17 N3 O1 S1'
_chemical_formula_structural 'C13 H17 N3 O S'
_chemical_formula_sum 'C13 H17 N3 O S'
_chemical_formula_weight 263.36
_chemical_name_systematic
;
((+/-) 2-[2'-(1',3',4',5',6'-Pentahydropyrimidine)] lactic acid
thioanilide zwitterionic
;
_space_group_IT_number 148
_symmetry_cell_setting trigonal
_symmetry_space_group_name_Hall '-R 3'
_symmetry_space_group_name_H-M 'R -3 :H'
_atom_sites_solution_hydrogens geom
_atom_sites_solution_primary direct
_atom_sites_solution_secondary difmap
_audit_conform_dict_location ftp://ftp.iucr.org/pub/cif_core.dic
_audit_conform_dict_name cif_core.dic
_audit_conform_dict_version 2.2
_audit_creation_date 2001-08-14T17:29:34-00:00
_audit_creation_method 'WinGX routine CIF_UPDATE'
_cell_angle_alpha 90.0000(10)
_cell_angle_beta 90.0000(10)
_cell_angle_gamma 120.0000
_cell_formula_units_Z 18
_cell_length_a 27.4345(2)
_cell_length_b 27.4345(4)
_cell_length_c 9.47000(10)
_cell_measurement_reflns_used 0
_cell_measurement_temperature 293(2)
_cell_measurement_theta_max 0
_cell_measurement_theta_min 0
_cell_measurement_wavelength 0.7107
_cell_volume 6172.69(12)
_computing_molecular_graphics 'Ortep-3 for Windows (Farrugia, 1997)'
_computing_publication_material 'WinGX publication routines (Farrugia, 1999)'
_computing_structure_refinement 'SHELXL-97 (Sheldrick, 1997)'
_diffrn_ambient_temperature 293(2)
_diffrn_measured_fraction_theta_full 0.997
_diffrn_measured_fraction_theta_max 0.997
_diffrn_measurement_device '\k-geometry diffractometer'
_diffrn_measurement_device_type 'Nonius KappaCCD'
_diffrn_radiation_monochromator graphite
_diffrn_radiation_probe x-ray
_diffrn_radiation_type MoK\a
_diffrn_radiation_wavelength 0.7107
_diffrn_reflns_av_unetI/netI 0.0241
_diffrn_reflns_limit_h_max 38
_diffrn_reflns_limit_h_min -38
_diffrn_reflns_limit_k_max 38
_diffrn_reflns_limit_k_min -38
_diffrn_reflns_limit_l_max 13
_diffrn_reflns_limit_l_min -13
_diffrn_reflns_number 23223
_diffrn_reflns_theta_full 30.1
_diffrn_reflns_theta_max 30.1
_diffrn_reflns_theta_min 2.97
_exptl_absorpt_coefficient_mu 0.228
_exptl_absorpt_correction_type none
_exptl_crystal_colour white
_exptl_crystal_density_diffrn 1.275
_exptl_crystal_density_method 'not measured'
_exptl_crystal_description prism
_exptl_crystal_F_000 2520
_exptl_crystal_size_max 0.18
_exptl_crystal_size_mid 0.1
_exptl_crystal_size_min 0.1
_refine_diff_density_max 0.293
_refine_diff_density_min -0.271
_refine_diff_density_rms 0.038
_refine_ls_extinction_method none
_refine_ls_goodness_of_fit_ref 1.047
_refine_ls_hydrogen_treatment mixed
_refine_ls_matrix_type full
_refine_ls_number_parameters 231
_refine_ls_number_reflns 4017
_refine_ls_number_restraints 0
_refine_ls_restrained_S_all 1.047
_refine_ls_R_factor_all 0.0681
_refine_ls_R_factor_gt 0.0429
_refine_ls_shift/su_max 0.005
_refine_ls_shift/su_mean 0.001
_refine_ls_structure_factor_coef Fsqd
_refine_ls_weighting_details 'calc w=1/[\s^2^(Fo^2^)+(0.0595P)^2^+3.4971P] where P=(Fo^2^+2Fc^2^)/3'
_refine_ls_weighting_scheme calc
_refine_ls_wR_factor_gt 0.1124
_refine_ls_wR_factor_ref 0.1251
_reflns_number_gt 2826
_reflns_number_total 4017
_reflns_threshold_expression >2sigma(I)
_cod_data_source_file jo025602a_s1.cif
_cod_data_source_block pp3
_cod_original_sg_symbol_H-M 'R -3'
_cod_database_code 4022224

loop_
_symmetry_equiv_pos_as_xyz
'x, y, z'
'-y, x-y, z'
'-x+y, -x, z'
'x+2/3, y+1/3, z+1/3'
'-y+2/3, x-y+1/3, z+1/3'
'-x+y+2/3, -x+1/3, z+1/3'
'x+1/3, y+2/3, z+2/3'
'-y+1/3, x-y+2/3, z+2/3'
'-x+y+1/3, -x+2/3, z+2/3'
'-x, -y, -z'
'y, -x+y, -z'
'x-y, x, -z'
'-x+2/3, -y+1/3, -z+1/3'
'y+2/3, -x+y+1/3, -z+1/3'
'x-y+2/3, x+1/3, -z+1/3'
'-x+1/3, -y+2/3, -z+2/3'
'y+1/3, -x+y+2/3, -z+2/3'
'x-y+1/3, x+2/3, -z+2/3'

loop_
_atom_site_label
_atom_site_type_symbol
_atom_site_fract_x
_atom_site_fract_y
_atom_site_fract_z
_atom_site_U_iso_or_equiv
_atom_site_adp_type
_atom_site_occupancy
_atom_site_symmetry_multiplicity
_atom_site_calc_flag
S1 S 0.762931(18) 0.012535(16) 0.45440(4) 0.05029(14) Uani 1 1 d
C2 C 0.78211(6) 0.06854(5) 0.34312(14) 0.0372(3) Uani 1 1 d
C3 C 0.74377(5) 0.09598(6) 0.34557(16) 0.0424(3) Uani 1 1 d
O4 O 0.69279(4) 0.06133(5) 0.41729(14) 0.0538(3) Uani 1 1 d
C5 C 0.72986(7) 0.10761(8) 0.1986(2) 0.0519(4) Uani 1 1 d
C6 C 0.77623(6) 0.15070(6) 0.42961(16) 0.0418(3) Uani 1 1 d
N7 N 0.75895(6) 0.15382(6) 0.55569(13) 0.0472(3) Uani 1 1 d
C8 C 0.78326(9) 0.20571(8) 0.63998(18) 0.0587(4) Uani 1 1 d
C9 C 0.81746(9) 0.25611(8) 0.5475(2) 0.0614(5) Uani 1 1 d
C10 C 0.85601(8) 0.24564(7) 0.4560(2) 0.0627(5) Uani 1 1 d
N11 N 0.82131(6) 0.19356(6) 0.37595(19) 0.0646(5) Uani 1 1 d
N12 N 0.82476(5) 0.09320(5) 0.25981(14) 0.0451(3) Uani 1 1 d
C13 C 0.86455(6) 0.07444(6) 0.25520(17) 0.0467(3) Uani 1 1 d
C14 C 0.91437(8) 0.10354(9) 0.3314(2) 0.0629(5) Uani 1 1 d
C15 C 0.95429(10) 0.08677(13) 0.3220(4) 0.1005(10) Uani 1 1 d
C16 C 0.94531(13) 0.04270(13) 0.2369(5) 0.1309(15) Uani 1 1 d
C17 C 0.89683(14) 0.01478(11) 0.1587(4) 0.1110(11) Uani 1 1 d
C18 C 0.85581(9) 0.03043(8) 0.1679(3) 0.0711(6) Uani 1 1 d
H1 H 0.7630(9) 0.1329(8) 0.1476(19) 0.059(5) Uiso 1 1 d
H2 H 0.8730(9) 0.2740(9) 0.384(2) 0.067(6) Uiso 1 1 d
H3 H 0.7919(11) 0.2649(10) 0.477(2) 0.091(7) Uiso 1 1 d
H4 H 0.7107(10) 0.0733(11) 0.141(2) 0.088(7) Uiso 1 1 d
H5 H 0.8411(9) 0.2894(10) 0.606(2) 0.083(7) Uiso 1 1 d
H6 H 0.7056(8) 0.1246(8) 0.2090(19) 0.059(5) Uiso 1 1 d
H7 H 0.8054(9) 0.2024(9) 0.718(2) 0.075(6) Uiso 1 1 d
H8 H 0.7504(11) 0.2073(10) 0.683(3) 0.094(7) Uiso 1 1 d
H9 H 0.7323(9) 0.1257(9) 0.5869(19) 0.059(5) Uiso 1 1 d
H10 H 0.6998(9) 0.0402(9) 0.461(2) 0.063(6) Uiso 1 1 d
H11 H 0.8816(10) 0.2411(10) 0.529(3) 0.091(7) Uiso 1 1 d
H12 H 0.9211(9) 0.1374(10) 0.389(2) 0.077(6) Uiso 1 1 d
H13 H 0.8206(10) 0.0098(10) 0.113(2) 0.081(7) Uiso 1 1 d
H14 H 0.9847(13) 0.1077(13) 0.378(3) 0.109(9) Uiso 1 1 d
H15 H 0.8310(11) 0.1936(11) 0.289(3) 0.102(9) Uiso 1 1 d
H16 H 0.8893(13) -0.0137(13) 0.088(3) 0.125(10) Uiso 1 1 d
H17 H 0.9764(17) 0.0365(16) 0.238(4) 0.168(14) Uiso 1 1 d

loop_
_atom_site_aniso_label
_atom_site_aniso_U_11
_atom_site_aniso_U_22
_atom_site_aniso_U_33
_atom_site_aniso_U_23
_atom_site_aniso_U_13
_atom_site_aniso_U_12
S1 0.0616(3) 0.0431(2) 0.0437(2) 0.00480(15) 0.00833(16) 0.02435(18)
C2 0.0343(6) 0.0300(6) 0.0417(7) -0.0061(5) 0.0016(5) 0.0118(5)
C3 0.0287(6) 0.0334(6) 0.0590(8) -0.0018(6) 0.0101(6) 0.0109(5)
O4 0.0318(5) 0.0430(6) 0.0753(8) 0.0034(6) 0.0166(5) 0.0102(5)
C5 0.0393(8) 0.0483(9) 0.0657(10) 0.0023(8) 0.0015(7) 0.0201(7)
C6 0.0327(6) 0.0350(7) 0.0566(8) -0.0018(6) 0.0098(6) 0.0159(6)
N7 0.0444(7) 0.0436(7) 0.0426(7) 0.0018(5) 0.0066(5) 0.0139(6)
C8 0.0632(11) 0.0607(10) 0.0435(9) -0.0084(7) 0.0024(8) 0.0244(9)
C9 0.0751(12) 0.0466(9) 0.0575(10) -0.0130(8) 0.0010(9) 0.0267(9)
C10 0.0589(11) 0.0355(8) 0.0716(12) -0.0091(8) 0.0141(9) 0.0068(8)
N11 0.0538(8) 0.0373(7) 0.0767(10) -0.0153(6) 0.0304(7) 0.0033(6)
N12 0.0380(6) 0.0394(6) 0.0595(7) 0.0062(5) 0.0132(5) 0.0206(5)
C13 0.0407(7) 0.0415(7) 0.0611(9) 0.0093(6) 0.0161(6) 0.0230(6)
C14 0.0505(10) 0.0645(11) 0.0732(12) 0.0118(9) 0.0035(8) 0.0283(9)
C15 0.0496(12) 0.0880(18) 0.164(3) 0.0408(18) 0.0016(15) 0.0346(12)
C16 0.0686(17) 0.0822(18) 0.265(5) 0.044(2) 0.055(2) 0.0547(16)
C17 0.100(2) 0.0643(14) 0.184(3) 0.0022(17) 0.056(2) 0.0526(15)
C18 0.0631(12) 0.0504(10) 0.1004(15) -0.0074(10) 0.0185(11) 0.0288(9)

loop_
_atom_type_symbol
_atom_type_description
_atom_type_scat_dispersion_real
_atom_type_scat_dispersion_imag
_atom_type_scat_source
C C 0.0033 0.0016 'International Tables Vol C Tables 4.2.6.8 and 6.1.1.4'
H H 0 0 'International Tables Vol C Tables 4.2.6.8 and 6.1.1.4'
N N 0.0061 0.0033 'International Tables Vol C Tables 4.2.6.8 and 6.1.1.4'
O O 0.0106 0.006 'International Tables Vol C Tables 4.2.6.8 and 6.1.1.4'
S S 0.1246 0.1234 'International Tables Vol C Tables 4.2.6.8 and 6.1.1.4'

loop_
_geom_angle_atom_site_label_1
_geom_angle_atom_site_label_2
_geom_angle_atom_site_label_3
_geom_angle
N12 C2 C3 114.06(12)
N12 C2 S1 129.70(11)
C3 C2 S1 116.20(9)
O4 C3 C5 108.30(13)
O4 C3 C6 107.75(11)
C5 C3 C6 110.76(13)
O4 C3 C2 111.10(12)
C5 C3 C2 112.72(12)
C6 C3 C2 106.10(11)
N7 C6 N11 120.51(14)
N7 C6 C3 119.24(12)
N11 C6 C3 120.24(13)
C6 N7 C8 123.89(14)
N7 C8 C9 110.28(13)
C10 C9 C8 109.62(16)
N11 C10 C9 107.92(15)
C6 N11 C10 122.28(15)
C2 N12 C13 119.29(12)
C18 C13 C14 120.22(17)
C18 C13 N12 120.37(17)
C14 C13 N12 119.23(15)
C15 C14 C13 119.2(2)
C16 C15 C14 120.5(3)
C15 C16 C17 120.4(2)
C16 C17 C18 120.1(3)
C13 C18 C17 119.5(3)

loop_
_geom_bond_atom_site_label_1
_geom_bond_atom_site_label_2
_geom_bond_distance
S1 C2 1.7144(14)
C2 N12 1.2874(17)
C2 C3 1.5702(19)
C3 O4 1.4112(16)
C3 C5 1.518(2)
C3 C6 1.5307(19)
C6 N7 1.3032(19)
C6 N11 1.3100(19)
N7 C8 1.469(2)
C8 C9 1.504(3)
C9 C10 1.502(3)
C10 N11 1.471(2)
N12 C13 1.4214(19)
C13 C18 1.382(2)
C13 C14 1.391(3)
C14 C15 1.387(3)
C15 C16 1.368(5)
C16 C17 1.373(5)
C17 C18 1.393(3)

loop_
_cod_related_entry_id
_cod_related_entry_database
_cod_related_entry_code
1 ChemSpider 9261760
